data_7021178
loop_
_publ_author_name
'Kumar, Pankaj'
'Kalita, Apurba'
'Mondal, Biplab'

_publ_section_title
;
 Nitric oxide reactivity of Cu(ii) complexes of tetra- and pentadentate
 ligands: structural influence in deciding the reduction pathway.
;
_journal_issue 16
_journal_name_full 'Dalton transactions (Cambridge, England : 2003)'
_journal_page_first 5731
_journal_page_last 5739
_journal_paper_doi 10.1039/c3dt32580f
_journal_volume 42
_journal_year 2013
_chemical_absolute_configuration syn
_chemical_formula_moiety 'C28 H36 Cl3 Cu2 N8 O12, Cl O4'
_chemical_formula_sum 'C28 H36 Cl4 Cu2 N8 O16'
_chemical_formula_weight 1009.55
_space_group_IT_number 62
_symmetry_cell_setting orthorhombic
_symmetry_Int_Tables_number 62
_symmetry_space_group_name_Hall '-P 2ac 2n'
_symmetry_space_group_name_H-M 'P n m a'
_atom_sites_solution_hydrogens geom
_atom_sites_solution_primary direct
_atom_sites_solution_secondary difmap
_audit_creation_method SHELXL-97
_cell_angle_alpha 90.00
_cell_angle_beta 90.00
_cell_angle_gamma 90.00
_cell_formula_units_Z 4
_cell_length_a 14.4349(13)
_cell_length_b 26.361(3)
_cell_length_c 10.5333(9)
_cell_measurement_reflns_used 9285
_cell_measurement_temperature 296(2)
_cell_measurement_theta_max 24.05
_cell_measurement_theta_min 2.39
_cell_volume 4008.1(7)
_computing_cell_refinement 'Bruker SMART'
_computing_data_collection 'Bruker SMART'
_computing_data_reduction 'Bruker SMART'
_computing_molecular_graphics 'Bruker SHELXTL'
_computing_publication_material 'Bruker SHELXTL'
_computing_structure_refinement 'SHELXL-97 (Sheldrick, 1997)'
_computing_structure_solution 'SHELXS-97 (Sheldrick, 1990)'
_diffrn_ambient_temperature 296(2)
_diffrn_measured_fraction_theta_full 0.965
_diffrn_measured_fraction_theta_max 0.965
_diffrn_measurement_device_type 'CCD area detector'
_diffrn_measurement_method 'phi and omega scans'
_diffrn_radiation_monochromator graphite
_diffrn_radiation_probe x-ray
_diffrn_radiation_type MoK\a
_diffrn_radiation_wavelength 0.71073
_diffrn_reflns_av_R_equivalents 0.0539
_diffrn_reflns_av_sigmaI/netI 0.0398
_diffrn_reflns_limit_h_max 17
_diffrn_reflns_limit_h_min -18
_diffrn_reflns_limit_k_max 34
_diffrn_reflns_limit_k_min -30
_diffrn_reflns_limit_l_max 13
_diffrn_reflns_limit_l_min -13
_diffrn_reflns_number 48043
_diffrn_reflns_theta_full 27.67
_diffrn_reflns_theta_max 27.67
_diffrn_reflns_theta_min 1.54
_diffrn_source 'fine-focus sealed tube'
_diffrn_source_type Synthesised
_exptl_absorpt_coefficient_mu 1.406
_exptl_absorpt_correction_T_max 0.755
_exptl_absorpt_correction_T_min 0.609
_exptl_absorpt_correction_type multi-scan
_exptl_absorpt_process_details SADBAS
_exptl_crystal_colour blue
_exptl_crystal_density_diffrn 1.673
_exptl_crystal_density_method 'not measured'
_exptl_crystal_description cube
_exptl_crystal_F_000 2056
_exptl_crystal_recrystallization_method methanol
_exptl_crystal_size_max 0.40
_exptl_crystal_size_mid 0.30
_exptl_crystal_size_min 0.20
_platon_squeeze_details
;
The Platon SQUEEZE procedure was applied to remove the contribution from the smeared
elctron density from the crystal structure. These are presumed to be due to
the disordered water molecules. During the procedure the highest Q peak
was 1.14 to 0.64.
PLATON Reference : Spek, A.L. (2003), J.Appl.Cryst. 36, 7-13.
;
_refine_diff_density_max 0.620
_refine_diff_density_min -0.488
_refine_diff_density_rms 0.081
_refine_ls_extinction_method none
_refine_ls_goodness_of_fit_ref 1.073
_refine_ls_hydrogen_treatment mixed
_refine_ls_matrix_type full
_refine_ls_number_parameters 275
_refine_ls_number_reflns 4618
_refine_ls_number_restraints 0
_refine_ls_restrained_S_all 1.073
_refine_ls_R_factor_all 0.0913
_refine_ls_R_factor_gt 0.0543
_refine_ls_shift/su_max 0.000
_refine_ls_shift/su_mean 0.000
_refine_ls_structure_factor_coef Fsqd
_refine_ls_weighting_details 'calc w=1/[\s^2^(Fo^2^)+(0.0000P)^2^+12.1488P] where P=(Fo^2^+2Fc^2^)/3'
_refine_ls_weighting_scheme calc
_refine_ls_wR_factor_gt 0.0920
_refine_ls_wR_factor_ref 0.1001
_reflns_number_gt 3059
_reflns_number_total 4618
_reflns_threshold_expression >2sigma(I)
_cod_data_source_file c3dt32580f.txt
_cod_data_source_block ops
_cod_database_code 7021178

loop_
_symmetry_equiv_pos_as_xyz
'x, y, z'
'-x+1/2, -y, z+1/2'
'-x, y+1/2, -z'
'x+1/2, -y+1/2, -z+1/2'
'-x, -y, -z'
'x-1/2, y, -z-1/2'
'x, -y-1/2, z'
'-x-1/2, y-1/2, z-1/2'

loop_
_atom_site_label
_atom_site_type_symbol
_atom_site_fract_x
_atom_site_fract_y
_atom_site_fract_z
_atom_site_U_iso_or_equiv
_atom_site_adp_type
_atom_site_occupancy
_atom_site_symmetry_multiplicity
_atom_site_calc_flag
_atom_site_refinement_flags
Cl1 Cl 0.79505(11) 0.7500 0.91398(17) 0.0510(4) Uani 1 2 d S
Cu1 Cu 0.24499(4) 0.615001(19) 0.54233(5) 0.04417(15) Uani 1 1 d .
Cl2 Cl 0.18537(8) 0.48316(4) 0.55973(10) 0.0466(3) Uani 1 1 d .
O3 O 0.6968(3) 0.7500 0.9168(5) 0.0708(15) Uani 1 2 d S
O1 O 0.8316(2) 0.70538(12) 0.9684(4) 0.0849(12) Uani 1 1 d .
O4 O 0.1529(3) 0.53073(13) 0.5159(5) 0.1061(15) Uani 1 1 d .
O2 O 0.8252(5) 0.7500 0.7830(6) 0.111(2) Uani 1 2 d S
O7 O 0.2170(3) 0.48857(14) 0.6857(3) 0.0925(13) Uani 1 1 d .
O6 O 0.1131(3) 0.44773(15) 0.5554(4) 0.1047(15) Uani 1 1 d .
O5 O 0.2571(3) 0.4696(2) 0.4806(5) 0.136(2) Uani 1 1 d .
C10 C 0.4275(3) 0.58270(14) 0.5082(4) 0.0418(10) Uani 1 1 d .
C14 C 0.3843(3) 0.56375(15) 0.7142(4) 0.0458(10) Uani 1 1 d .
H14 H 0.3396 0.5638 0.7777 0.055 Uiso 1 1 calc R
C11 C 0.5153(3) 0.56301(15) 0.5297(5) 0.0523(12) Uani 1 1 d .
H11 H 0.5594 0.5630 0.4652 0.063 Uiso 1 1 calc R
C5 C 0.0830(3) 0.65131(16) 0.6577(5) 0.0540(12) Uani 1 1 d .
C6 C 0.0589(3) 0.64112(17) 0.5213(5) 0.0648(15) Uani 1 1 d .
H6A H 0.0358 0.6068 0.5121 0.078 Uiso 1 1 calc R
H6B H 0.0111 0.6644 0.4934 0.078 Uiso 1 1 calc R
C12 C 0.5363(3) 0.54366(16) 0.6469(5) 0.0557(12) Uani 1 1 d .
H12 H 0.5952 0.5309 0.6635 0.067 Uiso 1 1 calc R
C1 C 0.1981(4) 0.64741(17) 0.8087(5) 0.0590(12) Uani 1 1 d .
H1 H 0.2579 0.6382 0.8319 0.071 Uiso 1 1 calc R
C4 C 0.0245(3) 0.67434(17) 0.7429(6) 0.0690(15) Uani 1 1 d .
H4 H -0.0349 0.6839 0.7181 0.083 Uiso 1 1 calc R
C7 C 0.1477(4) 0.62788(18) 0.3144(5) 0.0697(15) Uani 1 1 d .
H7A H 0.1112 0.6487 0.2574 0.084 Uiso 1 1 calc R
H7B H 0.1238 0.5935 0.3115 0.084 Uiso 1 1 calc R
C13 C 0.4694(3) 0.54326(15) 0.7394(5) 0.0540(12) Uani 1 1 d .
H13 H 0.4818 0.5292 0.8186 0.065 Uiso 1 1 calc R
C9 C 0.3972(3) 0.60304(17) 0.3818(4) 0.0525(11) Uani 1 1 d .
H9A H 0.4150 0.6384 0.3739 0.063 Uiso 1 1 calc R
H9B H 0.4267 0.5841 0.3139 0.063 Uiso 1 1 calc R
C8 C 0.2471(4) 0.62869(17) 0.2757(4) 0.0653(14) Uani 1 1 d .
H8A H 0.2548 0.6139 0.1921 0.078 Uiso 1 1 calc R
H8B H 0.2705 0.6632 0.2741 0.078 Uiso 1 1 calc R
C2 C 0.1421(4) 0.67076(19) 0.8979(5) 0.0720(15) Uani 1 1 d .
H2 H 0.1641 0.6778 0.9790 0.086 Uiso 1 1 calc R
C3 C 0.0537(4) 0.68318(19) 0.8638(7) 0.0793(18) Uani 1 1 d .
H3 H 0.0136 0.6976 0.9229 0.095 Uiso 1 1 calc R
N4 N 0.3633(2) 0.58380(12) 0.6003(3) 0.0398(8) Uani 1 1 d .
N2 N 0.1422(3) 0.64786(13) 0.4446(4) 0.0527(10) Uani 1 1 d .
H2A H 0.1889 0.6638 0.4760 0.063 Uiso 1 1 calc R
N1 N 0.1699(2) 0.63772(12) 0.6913(4) 0.0474(9) Uani 1 1 d .
N3 N 0.2970(3) 0.59815(15) 0.3729(4) 0.0504(10) Uani 1 1 d .
Cl3 Cl 0.0138(3) 0.7500 0.2502(3) 0.1209(12) Uani 1 2 d S
O9 O -0.0359(6) 0.70758(18) 0.2522(10) 0.278(6) Uani 1 1 d .
O8 O 0.0811(6) 0.7500 0.3417(8) 0.163(4) Uani 1 2 d S
O10 O 0.0451(11) 0.7500 0.1348(11) 0.315(10) Uani 1 2 d S
H16 H 0.286(3) 0.5704(14) 0.364(3) 0.028(11) Uiso 1 1 d .

loop_
_atom_site_aniso_label
_atom_site_aniso_U_11
_atom_site_aniso_U_22
_atom_site_aniso_U_33
_atom_site_aniso_U_23
_atom_site_aniso_U_13
_atom_site_aniso_U_12
Cl1 0.0394(8) 0.0346(8) 0.0790(12) 0.000 0.0018(8) 0.000
Cu1 0.0393(3) 0.0436(3) 0.0497(3) 0.0030(2) -0.0044(3) 0.0045(2)
Cl2 0.0509(6) 0.0404(6) 0.0485(6) 0.0035(5) 0.0024(5) 0.0007(5)
O3 0.045(3) 0.045(3) 0.123(5) 0.000 0.008(3) 0.000
O1 0.064(2) 0.0482(19) 0.143(4) 0.020(2) -0.024(2) 0.0045(17)
O4 0.093(3) 0.055(2) 0.170(4) 0.041(3) -0.029(3) 0.003(2)
O2 0.122(5) 0.120(5) 0.090(5) 0.000 0.044(4) 0.000
O7 0.140(4) 0.084(3) 0.053(2) 0.0107(19) -0.021(2) -0.037(3)
O6 0.111(3) 0.081(3) 0.122(3) 0.027(3) -0.035(3) -0.051(3)
O5 0.095(3) 0.197(5) 0.117(4) -0.054(4) 0.035(3) 0.040(4)
C10 0.042(2) 0.029(2) 0.055(3) -0.0051(18) 0.001(2) -0.0032(18)
C14 0.042(2) 0.047(2) 0.048(3) 0.004(2) -0.004(2) -0.002(2)
C11 0.042(3) 0.042(2) 0.073(3) -0.016(2) 0.005(2) 0.000(2)
C5 0.042(3) 0.035(2) 0.085(4) 0.014(2) 0.006(3) -0.002(2)
C6 0.038(3) 0.046(3) 0.111(4) 0.018(3) -0.011(3) -0.001(2)
C12 0.043(3) 0.044(3) 0.081(4) -0.012(2) -0.011(3) 0.008(2)
C1 0.058(3) 0.053(3) 0.066(3) 0.004(3) 0.007(3) 0.001(2)
C4 0.046(3) 0.045(3) 0.117(5) 0.015(3) 0.020(3) 0.005(2)
C7 0.087(4) 0.049(3) 0.073(3) -0.004(3) -0.041(3) 0.012(3)
C13 0.058(3) 0.040(2) 0.064(3) -0.001(2) -0.018(3) 0.004(2)
C9 0.061(3) 0.046(3) 0.050(3) -0.004(2) 0.008(2) -0.005(2)
C8 0.105(4) 0.048(3) 0.043(3) 0.001(2) -0.012(3) 0.023(3)
C2 0.080(4) 0.061(3) 0.074(4) 0.000(3) 0.030(3) 0.000(3)
C3 0.079(4) 0.048(3) 0.111(5) 0.010(3) 0.049(4) 0.006(3)
N4 0.0376(19) 0.0354(18) 0.0464(19) -0.0006(15) 0.0003(16) -0.0005(15)
N2 0.049(2) 0.040(2) 0.069(3) 0.0023(19) -0.020(2) -0.0011(17)
N1 0.038(2) 0.0374(19) 0.067(3) 0.0097(18) 0.0067(18) -0.0010(16)
N3 0.067(3) 0.033(2) 0.052(2) 0.0001(18) -0.0118(19) 0.0045(19)
Cl3 0.191(3) 0.0464(11) 0.125(2) 0.000 -0.103(2) 0.000
O9 0.322(10) 0.061(3) 0.451(13) 0.025(6) -0.294(10) -0.044(5)
O8 0.239(9) 0.048(3) 0.202(8) 0.000 -0.174(7) 0.000
O10 0.286(17) 0.56(3) 0.105(8) 0.000 -0.024(10) 0.000

loop_
_atom_type_symbol
_atom_type_description
_atom_type_scat_dispersion_real
_atom_type_scat_dispersion_imag
_atom_type_scat_source
C C 0.0033 0.0016 'International Tables Vol C Tables 4.2.6.8 and 6.1.1.4'
H H 0.0000 0.0000 'International Tables Vol C Tables 4.2.6.8 and 6.1.1.4'
N N 0.0061 0.0033 'International Tables Vol C Tables 4.2.6.8 and 6.1.1.4'
O O 0.0106 0.0060 'International Tables Vol C Tables 4.2.6.8 and 6.1.1.4'
Cl Cl 0.1484 0.1585 'International Tables Vol C Tables 4.2.6.8 and 6.1.1.4'
Cu Cu 0.3201 1.2651 'International Tables Vol C Tables 4.2.6.8 and 6.1.1.4'

loop_
_geom_angle_atom_site_label_1
_geom_angle_atom_site_label_2
_geom_angle_atom_site_label_3
_geom_angle
_geom_angle_site_symmetry_1
_geom_angle_site_symmetry_3
O1 Cl1 O1 112.9(3) 7_575 .
O1 Cl1 O3 111.4(2) 7_575 .
O1 Cl1 O3 111.4(2) . .
O1 Cl1 O2 105.9(2) 7_575 .
O1 Cl1 O2 105.9(2) . .
O3 Cl1 O2 108.8(4) . .
N3 Cu1 N4 81.90(15) . .
N3 Cu1 N1 167.74(16) . .
N4 Cu1 N1 110.36(14) . .
N3 Cu1 N2 85.11(16) . .
N4 Cu1 N2 166.28(15) . .
N1 Cu1 N2 82.67(16) . .
O5 Cl2 O6 111.6(3) . .
O5 Cl2 O7 110.7(3) . .
O6 Cl2 O7 109.8(2) . .
O5 Cl2 O4 106.3(3) . .
O6 Cl2 O4 109.5(2) . .
O7 Cl2 O4 108.9(3) . .
N4 C10 C11 121.4(4) . .
N4 C10 C9 115.7(4) . .
C11 C10 C9 122.9(4) . .
N4 C14 C13 122.1(4) . .
C12 C11 C10 119.2(4) . .
N1 C5 C4 121.1(5) . .
N1 C5 C6 114.7(4) . .
C4 C5 C6 124.2(5) . .
N2 C6 C5 108.5(4) . .
C11 C12 C13 119.2(4) . .
N1 C1 C2 122.6(5) . .
C3 C4 C5 119.8(5) . .
N2 C7 C8 107.5(4) . .
C14 C13 C12 119.4(4) . .
N3 C9 C10 108.3(4) . .
N3 C8 C7 105.7(4) . .
C3 C2 C1 118.3(6) . .
C4 C3 C2 119.6(5) . .
C10 N4 C14 118.7(4) . .
C10 N4 Cu1 112.3(3) . .
C14 N4 Cu1 129.0(3) . .
C6 N2 C7 121.1(4) . .
C6 N2 Cu1 105.8(3) . .
C7 N2 Cu1 106.6(3) . .
C1 N1 C5 118.5(4) . .
C1 N1 Cu1 128.5(3) . .
C5 N1 Cu1 112.2(3) . .
C9 N3 C8 118.5(4) . .
C9 N3 Cu1 107.3(3) . .
C8 N3 Cu1 108.3(3) . .
O10 Cl3 O9 101.7(6) . 7_575
O10 Cl3 O9 101.7(6) . .
O9 Cl3 O9 114.7(8) 7_575 .
O10 Cl3 O8 114.3(9) . .
O9 Cl3 O8 111.8(4) 7_575 .
O9 Cl3 O8 111.8(4) . .

loop_
_geom_bond_atom_site_label_1
_geom_bond_atom_site_label_2
_geom_bond_distance
_geom_bond_site_symmetry_2
Cl1 O1 1.411(3) 7_575
Cl1 O1 1.411(3) .
Cl1 O3 1.418(4) .
Cl1 O2 1.446(6) .
Cu1 N3 1.987(4) .
Cu1 N4 1.992(3) .
Cu1 N1 1.998(4) .
Cu1 N2 2.003(3) .
Cl2 O5 1.377(4) .
Cl2 O6 1.401(4) .
Cl2 O7 1.410(3) .
Cl2 O4 1.416(3) .
C10 N4 1.342(5) .
C10 C11 1.389(6) .
C10 C9 1.500(6) .
C14 N4 1.345(5) .
C14 C13 1.368(6) .
C11 C12 1.370(6) .
C5 N1 1.352(5) .
C5 C4 1.374(7) .
C5 C6 1.502(7) .
C6 N2 1.460(6) .
C12 C13 1.373(6) .
C1 N1 1.327(6) .
C1 C2 1.385(6) .
C4 C3 1.362(8) .
C7 N2 1.471(6) .
C7 C8 1.493(7) .
C9 N3 1.456(6) .
C8 N3 1.488(5) .
C2 C3 1.366(8) .
Cl3 O10 1.297(12) .
Cl3 O9 1.329(6) 7_575
Cl3 O9 1.329(6) .
Cl3 O8 1.369(6) .
